data_7058788
loop_
_publ_author_name
'Kumar, Manesh'
'Qiu, Cheng-Qiang'
'Zar\;eba, Jan K.'
'Frontera, Antonio'
'Jassal, Amanpreet Kaur'
'Sahoo, Subash Chandra'
'Liu, Sui-Jun'
'Sheikh, Haq Nawaz'

_publ_section_title
;
 Magnetic, luminescence, topological and theoretical studies of
 structurally diverse supramolecular lanthanide coordination polymers with
 flexible glutaric acid as a linker
;
_journal_issue 36
_journal_name_full 'New Journal of Chemistry'
_journal_page_first 14546
_journal_paper_doi 10.1039/C9NJ03664D
_journal_volume 43
_journal_year 2019
_chemical_compound_source synthesized
_chemical_formula_moiety 'C7.5 H11 Gd O7, 2(H2 O)'
_chemical_formula_sum 'C7.5 H15 Gd O9'
_chemical_formula_weight 406.44
_space_group_crystal_system monoclinic
_space_group_IT_number 15
_space_group_name_Hall '-C 2yc'
_space_group_name_H-M_alt 'C 1 2/c 1'
_symmetry_space_group_name_Hall '-C 2yc'
_symmetry_space_group_name_H-M 'C 1 2/c 1'
_atom_sites_solution_hydrogens mixed
_atom_sites_solution_primary dual
_audit_creation_date 2019-05-27
_audit_creation_method
;
Olex2 1.2-ac3
(compiled 2017.01.05 svn.r3372 for Rigaku Oxford Diffraction, GUI svn.r5289)
;
_audit_update_record
;
2019-06-07 deposited with the CCDC.    2019-08-13 downloaded from the CCDC.
;
_cell_angle_alpha 90
_cell_angle_beta 94.266(2)
_cell_angle_gamma 90
_cell_formula_units_Z 8
_cell_length_a 7.9593(2)
_cell_length_b 14.9638(3)
_cell_length_c 19.6391(4)
_cell_measurement_reflns_used 13669
_cell_measurement_temperature 293(2)
_cell_measurement_theta_max 27.2790
_cell_measurement_theta_min 3.4510
_cell_volume 2332.56(9)
_computing_cell_refinement 'CrysAlisPro 1.171.39.46 (Rigaku OD, 2018)'
_computing_data_collection 'CrysAlisPro 1.171.39.46 (Rigaku OD, 2018)'
_computing_data_reduction 'CrysAlisPro 1.171.39.46 (Rigaku OD, 2018)'
_computing_molecular_graphics 'Olex2 (Dolomanov et al., 2009)'
_computing_publication_material 'Olex2 (Dolomanov et al., 2009)'
_computing_structure_refinement 'ShelXL (Sheldrick, 2015)'
_computing_structure_solution 'ShelXT (Sheldrick, 2015)'
_diffrn_ambient_temperature 293(2)
_diffrn_detector 'CCD plate'
_diffrn_detector_type HyPix3000
_diffrn_measured_fraction_theta_full 0.997
_diffrn_measured_fraction_theta_max 0.958
_diffrn_measurement_details
;
List of Runs (angles in degrees, time in seconds):

  # Type    Start    End  Width  t~exp~   \w     \q     \k     \f   Frames
#--------------------------------------------------------------------------
  1  \w    -56.00 -30.00   0.50   10.00    --   -9.95 126.00  84.00   52
  2  \w    -41.00 -13.00   0.50   10.00    --   -9.95 145.00-107.00   56
  3  \w     18.00  43.00   0.50   10.00    --   10.22-145.00-160.00   50
  4  \w     30.00  56.00   0.50   10.00    --   10.22-126.00   7.00   52
  5  \w    -19.00  54.00   0.50   10.00    --   -9.95  38.00 150.00  146
  6  \w    -74.00   4.00   0.50   10.00    --   -9.95 -38.00 -30.00  156
  7  \w    -51.00   2.00   0.50   10.00    --   -9.95 -57.00 -60.00  106
  8  \w    -29.00  37.00   0.50   10.00    --   -9.95  77.00 -90.00  132
  9  \w    -35.00   2.00   0.50   10.00    --   -9.95 -19.00  90.00   74
 10  \w    -58.00 -23.00   0.50   10.00    --   -9.95 125.00-180.00   70
 11  \w    -58.00 -31.00   0.50   10.00    --   -9.95 125.00  30.00   54
 12  \w    -26.00   1.00   0.50   10.00    --   10.22 120.00  27.24   54
 13  \w    -37.00  -6.00   0.50   10.00    --   10.22 132.00-125.00   62
 14  \w    -30.00  -5.00   0.50   10.00    --   10.22 120.00-174.75   50
 15  \w     17.00  71.00   0.50   10.00    --   10.22  57.00  90.00  108
 16  \w    -16.00  10.00   0.50   10.00    --   10.22 -99.00-150.00   52
 17  \w     -3.00  37.00   0.50   10.00    --   10.22 -99.00-180.00   80
 18  \w     -2.00  80.00   0.50   10.00    --   10.22  19.00 -60.00  164
;
_diffrn_measurement_device 'four-circle diffractometer'
_diffrn_measurement_device_type 'SuperNova, Single source at offset/far, HyPix3000'
_diffrn_measurement_method '\w scans'
_diffrn_orient_matrix_type 'CrysAlisPro convention (1999,Acta A55,543-557)'
_diffrn_orient_matrix_UB_11 -0.0592084000
_diffrn_orient_matrix_UB_12 0.0016734000
_diffrn_orient_matrix_UB_13 0.0252427000
_diffrn_orient_matrix_UB_21 0.0668979000
_diffrn_orient_matrix_UB_22 0.0028515000
_diffrn_orient_matrix_UB_23 0.0258651000
_diffrn_orient_matrix_UB_31 -0.0019522000
_diffrn_orient_matrix_UB_32 0.0472794000
_diffrn_orient_matrix_UB_33 -0.0024401000
_diffrn_radiation_monochromator mirror
_diffrn_radiation_probe x-ray
_diffrn_radiation_type MoK\a
_diffrn_radiation_wavelength 0.71073
_diffrn_reflns_av_R_equivalents 0.0672
_diffrn_reflns_av_unetI/netI 0.0329
_diffrn_reflns_Laue_measured_fraction_full 0.997
_diffrn_reflns_Laue_measured_fraction_max 0.958
_diffrn_reflns_limit_h_max 10
_diffrn_reflns_limit_h_min -10
_diffrn_reflns_limit_k_max 17
_diffrn_reflns_limit_k_min -18
_diffrn_reflns_limit_l_max 25
_diffrn_reflns_limit_l_min -24
_diffrn_reflns_number 15684
_diffrn_reflns_point_group_measured_fraction_full 0.997
_diffrn_reflns_point_group_measured_fraction_max 0.958
_diffrn_reflns_theta_full 25.242
_diffrn_reflns_theta_max 27.392
_diffrn_reflns_theta_min 3.427
_diffrn_source 'micro-focus sealed X-ray tube'
_diffrn_source_type 'SuperNova (Mo) X-ray Source'
_exptl_absorpt_coefficient_mu 5.724
_exptl_absorpt_correction_T_max 1.00000
_exptl_absorpt_correction_T_min 0.21886
_exptl_absorpt_correction_type multi-scan
_exptl_absorpt_process_details
;
CrysAlisPro 1.171.39.46 (Rigaku Oxford Diffraction, 2018)
Empirical absorption correction using spherical harmonics,
 implemented in SCALE3 ABSPACK scaling algorithm.
;
_exptl_crystal_colour colourless
_exptl_crystal_density_diffrn 2.315
_exptl_crystal_description block
_exptl_crystal_F_000 1568
_exptl_crystal_size_max 0.22
_exptl_crystal_size_mid 0.16
_exptl_crystal_size_min 0.10
_refine_diff_density_max 2.136
_refine_diff_density_min -2.633
_refine_diff_density_rms 0.241
_refine_ls_extinction_method none
_refine_ls_goodness_of_fit_ref 1.295
_refine_ls_hydrogen_treatment constr
_refine_ls_matrix_type full
_refine_ls_number_parameters 166
_refine_ls_number_reflns 2541
_refine_ls_number_restraints 0
_refine_ls_restrained_S_all 1.295
_refine_ls_R_factor_all 0.0459
_refine_ls_R_factor_gt 0.0447
_refine_ls_shift/su_max 0.000
_refine_ls_shift/su_mean 0.000
_refine_ls_structure_factor_coef Fsqd
_refine_ls_weighting_details 'w=1/[\s^2^(Fo^2^)+(0.0167P)^2^+97.6174P] where P=(Fo^2^+2Fc^2^)/3'
_refine_ls_weighting_scheme calc
_refine_ls_wR_factor_gt 0.1157
_refine_ls_wR_factor_ref 0.1162
_reflns_Friedel_coverage 0.000
_reflns_number_gt 2446
_reflns_number_total 2541
_reflns_threshold_expression 'I > 2\s(I)'
_cod_data_source_file c9nj03664d2.cif
_cod_data_source_block sub-kasm-g1
_cod_depositor_comments 'Adding full bibliography for 7058784--7058791.cif.'
_cod_original_formula_sum 'C7.50 H15 Gd O9'
_cod_database_code 7058788
_shelx_shelxl_version_number 2017/1
_chemical_oxdiff_formula 'Gd C H N O S'
_shelx_space_group_comment
;
The symmetry employed for this shelxl refinement is uniquely defined
by the following loop, which should always be used as a source of
symmetry information in preference to the above space-group names.
They are only intended as comments.
;
_diffrn_oxdiff_ac3_digest_frames
;
01c31b6b2bd7e45e8629cf35d29f62545e01518d9cb
;
_reflns_odcompleteness_completeness 99.68
_reflns_odcompleteness_iscentric 1
_reflns_odcompleteness_theta 26.32
_olex2_refinement_description
;
1. Fixed Uiso
 At 1.2 times of:
  All C(H,H) groups
 At 1.5 times of:
  All O(H,H) groups
2. Others
 Fixed Sof: H8A(0.5) H8B(0.5)
3.a Free rotating group:
 O8(H8C,H8D), O9(H9A,H9B)
3.b Rotating group:
 O7(H7A,H7B)
3.c Secondary CH2 refined with riding coordinates:
 C4(H4A,H4B), C7(H7C,H7D), C8(H8A,H8B), C2(H2A,H2B), C3(H3A,H3B)
;
_olex2_submission_special_instructions 'No special instructions were received'
_oxdiff_exptl_absorpt_empirical_details
;
Empirical correction (ABSPACK) includes:
- Absorption correction using spherical harmonics
- Frame scaling
;
_oxdiff_exptl_absorpt_empirical_full_max 2.044
_oxdiff_exptl_absorpt_empirical_full_min 0.542

loop_
_space_group_symop_operation_xyz
'x, y, z'
'-x, y, -z+1/2'
'x+1/2, y+1/2, z'
'-x+1/2, y+1/2, -z+1/2'
'-x, -y, -z'
'x, -y, z-1/2'
'-x+1/2, -y+1/2, -z'
'x+1/2, -y+1/2, z-1/2'

loop_
_atom_site_label
_atom_site_type_symbol
_atom_site_fract_x
_atom_site_fract_y
_atom_site_fract_z
_atom_site_U_iso_or_equiv
_atom_site_adp_type
_atom_site_occupancy
_atom_site_site_symmetry_order
_atom_site_calc_flag
_atom_site_refinement_flags_posn
_atom_site_refinement_flags_adp
_atom_site_refinement_flags_occupancy
Gd1 Gd 0.75555(5) 0.53712(3) 0.51201(2) 0.01401(14) Uani 1 1 d . . .
O1 O 0.5085(8) 0.4559(4) 0.4383(3) 0.0215(13) Uani 1 1 d . . .
O2 O 0.7660(8) 0.4525(5) 0.4071(4) 0.0286(15) Uani 1 1 d . . .
O5 O 0.8330(8) 0.6774(4) 0.5722(3) 0.0219(13) Uani 1 1 d . . .
O7 O 0.6153(8) 0.6455(4) 0.4396(4) 0.0267(15) Uani 1 1 d . . .
H7A H 0.598796 0.624775 0.398936 0.040 Uiso 1 1 d GR . .
H7B H 0.676041 0.692775 0.438645 0.040 Uiso 1 1 d GR . .
O3 O 0.5146(7) 0.0796(4) 0.4670(4) 0.0222(14) Uani 1 1 d . . .
O6 O 0.8516(9) 0.5535(4) 0.6315(4) 0.0258(14) Uani 1 1 d . . .
O4 O 0.7676(7) 0.1147(4) 0.4415(4) 0.0237(14) Uani 1 1 d . . .
C5 C 0.6147(11) 0.1353(5) 0.4446(4) 0.0175(17) Uani 1 1 d . . .
C1 C 0.6168(11) 0.4264(6) 0.3990(4) 0.0169(16) Uani 1 1 d . . .
C4 C 0.5506(13) 0.2254(6) 0.4226(6) 0.028(2) Uani 1 1 d . . .
H4A H 0.561109 0.265161 0.461768 0.034 Uiso 1 1 calc R . .
H4B H 0.431589 0.220365 0.408447 0.034 Uiso 1 1 calc R . .
C6 C 0.8686(10) 0.6369(6) 0.6285(5) 0.0178(17) Uani 1 1 d . . .
C7 C 0.9265(12) 0.6907(6) 0.6913(5) 0.0218(18) Uani 1 1 d . . .
H7C H 1.010617 0.733522 0.679167 0.026 Uiso 1 1 calc R . .
H7D H 0.831354 0.723954 0.706335 0.026 Uiso 1 1 calc R . .
C8 C 1.000000 0.6340(9) 0.750000 0.027(3) Uani 1 2 d S T P
H8A H 1.087445 0.595827 0.734025 0.032 Uiso 0.5 1 calc R . .
H8B H 0.912557 0.595826 0.765975 0.032 Uiso 0.5 1 calc R . .
C2 C 0.5690(12) 0.3602(6) 0.3442(5) 0.0214(18) Uani 1 1 d . . .
H2A H 0.614430 0.378582 0.301905 0.026 Uiso 1 1 calc R . .
H2B H 0.447253 0.357434 0.336613 0.026 Uiso 1 1 calc R . .
C3 C 0.6386(13) 0.2674(6) 0.3655(6) 0.029(2) Uani 1 1 d . . .
H3A H 0.628114 0.228077 0.326170 0.035 Uiso 1 1 calc R . .
H3B H 0.757582 0.273073 0.379559 0.035 Uiso 1 1 calc R . .
O8 O 0.892(4) 0.5922(10) 0.3000(8) 0.176(11) Uani 1 1 d . . .
H8C H 0.843903 0.615399 0.264342 0.264 Uiso 1 1 d G . .
H8D H 0.824972 0.556489 0.317792 0.264 Uiso 1 1 d G . .
O9 O 0.620(4) 0.570(2) 0.2142(16) 0.207(12) Uani 1 1 d . . .
H9A H 0.664376 0.532534 0.188663 0.311 Uiso 1 1 d G . .
H9B H 0.681076 0.575440 0.251474 0.311 Uiso 1 1 d G . .

loop_
_atom_site_aniso_label
_atom_site_aniso_U_11
_atom_site_aniso_U_22
_atom_site_aniso_U_33
_atom_site_aniso_U_23
_atom_site_aniso_U_13
_atom_site_aniso_U_12
Gd1 0.0113(2) 0.0127(2) 0.0180(2) 0.00053(15) 0.00057(14) -0.00055(14)
O1 0.019(3) 0.018(3) 0.029(4) -0.002(3) 0.006(3) 0.002(2)
O2 0.019(3) 0.034(4) 0.033(4) -0.012(3) 0.004(3) -0.007(3)
O5 0.029(3) 0.020(3) 0.017(3) 0.001(2) -0.005(2) 0.002(3)
O7 0.027(3) 0.021(3) 0.030(4) 0.004(3) -0.008(3) -0.007(3)
O3 0.011(3) 0.016(3) 0.041(4) 0.006(3) 0.010(3) 0.001(2)
O6 0.035(4) 0.015(3) 0.026(4) 0.000(3) -0.006(3) -0.002(3)
O4 0.011(3) 0.020(3) 0.040(4) 0.005(3) 0.003(3) -0.002(2)
C5 0.020(4) 0.013(4) 0.019(4) 0.000(3) 0.004(3) -0.001(3)
C1 0.021(4) 0.018(4) 0.011(4) 0.005(3) -0.001(3) 0.003(3)
C4 0.026(5) 0.018(4) 0.041(6) 0.005(4) 0.008(4) 0.004(4)
C6 0.012(4) 0.022(4) 0.020(4) 0.000(3) -0.001(3) 0.002(3)
C7 0.027(5) 0.019(4) 0.019(4) -0.001(3) -0.003(3) 0.001(4)
C8 0.036(7) 0.020(6) 0.024(7) 0.000 -0.004(6) 0.000
C2 0.027(5) 0.021(4) 0.016(4) -0.002(3) -0.001(3) -0.003(4)
C3 0.030(5) 0.022(5) 0.038(6) -0.002(4) 0.013(4) 0.001(4)
O8 0.42(4) 0.049(8) 0.058(9) -0.006(7) 0.003(15) -0.029(14)
O9 0.28(3) 0.17(2) 0.18(3) -0.05(2) 0.08(2) 0.00(2)

loop_
_atom_type_symbol
_atom_type_description
_atom_type_scat_dispersion_real
_atom_type_scat_dispersion_imag
_atom_type_scat_source
C C 0.0033 0.0016 'International Tables Vol C Tables 4.2.6.8 and 6.1.1.4'
H H 0.0000 0.0000 'International Tables Vol C Tables 4.2.6.8 and 6.1.1.4'
Gd Gd -0.1653 3.9035 'International Tables Vol C Tables 4.2.6.8 and 6.1.1.4'
O O 0.0106 0.0060 'International Tables Vol C Tables 4.2.6.8 and 6.1.1.4'

loop_
_geom_angle_atom_site_label_1
_geom_angle_atom_site_label_2
_geom_angle_atom_site_label_3
_geom_angle
_geom_angle_site_symmetry_1
_geom_angle_site_symmetry_3
O1 Gd1 O1 66.6(2) 5_666 .
O1 Gd1 O2 117.3(2) 5_666 .
O1 Gd1 O5 87.9(2) 5_666 .
O1 Gd1 O3 127.5(2) 5_666 7_656
O1 Gd1 O3 162.0(2) 5_666 3
O1 Gd1 O6 79.8(2) 5_666 .
O1 Gd1 O4 78.2(2) 5_666 7_656
O1 Gd1 C5 89.2(2) . 7_656
O1 Gd1 C5 103.0(2) 5_666 7_656
O1 Gd1 C1 92.4(2) 5_666 .
O1 Gd1 C1 25.9(2) . .
O1 Gd1 C6 149.9(2) . .
O1 Gd1 C6 83.3(2) 5_666 .
O2 Gd1 O1 50.7(2) . .
O2 Gd1 O5 146.0(2) . .
O2 Gd1 O3 73.1(2) . 7_656
O2 Gd1 O6 147.9(2) . .
O2 Gd1 O4 80.9(2) . 7_656
O2 Gd1 C5 75.5(2) . 7_656
O2 Gd1 C1 24.9(2) . .
O2 Gd1 C6 159.4(2) . .
O5 Gd1 O1 143.3(2) . .
O5 Gd1 O3 110.9(2) . 7_656
O5 Gd1 C5 123.3(2) . 7_656
O5 Gd1 C1 156.2(2) . .
O5 Gd1 C6 26.8(2) . .
O7 Gd1 O1 71.9(2) . .
O7 Gd1 O1 80.0(2) . 5_666
O7 Gd1 O2 83.8(2) . .
O7 Gd1 O5 78.2(2) . .
O7 Gd1 O3 88.7(2) . 3
O7 Gd1 O3 150.0(2) . 7_656
O7 Gd1 O6 127.5(2) . .
O7 Gd1 O4 143.7(2) . 7_656
O7 Gd1 C5 158.1(2) . 7_656
O7 Gd1 C1 78.4(2) . .
O7 Gd1 C6 103.4(2) . .
O3 Gd1 O1 105.6(2) 7_656 .
O3 Gd1 O1 123.1(2) 3 .
O3 Gd1 O2 74.9(2) 3 .
O3 Gd1 O5 76.1(2) 3 .
O3 Gd1 O3 67.2(2) 3 7_656
O3 Gd1 O6 96.5(2) 3 .
O3 Gd1 O4 118.3(2) 3 7_656
O3 Gd1 C5 92.7(2) 3 7_656
O3 Gd1 C5 25.8(2) 7_656 7_656
O3 Gd1 C1 87.7(2) 7_656 .
O3 Gd1 C1 99.1(2) 3 .
O3 Gd1 C6 92.9(2) 7_656 .
O3 Gd1 C6 85.8(2) 3 .
O6 Gd1 O1 138.0(2) . .
O6 Gd1 O5 53.1(2) . .
O6 Gd1 O3 75.0(2) . 7_656
O6 Gd1 O4 76.2(2) . 7_656
O6 Gd1 C5 74.0(2) . 7_656
O6 Gd1 C1 150.1(2) . .
O6 Gd1 C6 26.3(2) . .
O4 Gd1 O1 72.9(2) 7_656 .
O4 Gd1 O5 129.1(2) 7_656 .
O4 Gd1 O3 51.53(19) 7_656 7_656
O4 Gd1 C5 25.8(2) 7_656 7_656
O4 Gd1 C1 74.0(2) 7_656 .
O4 Gd1 C6 102.5(2) 7_656 .
C5 Gd1 C1 79.9(2) 7_656 .
C6 Gd1 C5 98.5(2) . 7_656
C6 Gd1 C1 174.9(2) . .
Gd1 O1 Gd1 113.4(2) 5_666 .
C1 O1 Gd1 88.9(5) . .
C1 O1 Gd1 156.6(6) . 5_666
C1 O2 Gd1 100.3(5) . .
C6 O5 Gd1 92.4(5) . .
Gd1 O7 H7A 110.0 . .
Gd1 O7 H7B 109.5 . .
H7A O7 H7B 109.1 . .
Gd1 O3 Gd1 112.8(2) 3_445 7_656
C5 O3 Gd1 153.4(6) . 3_445
C5 O3 Gd1 92.6(5) . 7_656
C6 O6 Gd1 94.7(6) . .
C5 O4 Gd1 96.2(5) . 7_656
O3 C5 Gd1 61.7(4) . 7_656
O3 C5 O4 119.7(8) . .
O3 C5 C4 119.2(8) . .
O4 C5 Gd1 58.0(4) . 7_656
O4 C5 C4 121.1(8) . .
C4 C5 Gd1 178.9(7) . 7_656
O1 C1 Gd1 65.1(5) . .
O1 C1 C2 121.2(8) . .
O2 C1 Gd1 54.8(5) . .
O2 C1 O1 119.5(8) . .
O2 C1 C2 119.3(8) . .
C2 C1 Gd1 170.9(6) . .
C5 C4 H4A 108.5 . .
C5 C4 H4B 108.5 . .
C5 C4 C3 115.1(8) . .
H4A C4 H4B 107.5 . .
C3 C4 H4A 108.5 . .
C3 C4 H4B 108.5 . .
O5 C6 Gd1 60.8(5) . .
O5 C6 C7 119.2(8) . .
O6 C6 Gd1 58.9(5) . .
O6 C6 O5 119.7(8) . .
O6 C6 C7 121.0(8) . .
C7 C6 Gd1 179.1(6) . .
C6 C7 H7C 108.9 . .
C6 C7 H7D 108.9 . .
H7C C7 H7D 107.7 . .
C8 C7 C6 113.5(8) . .
C8 C7 H7C 108.9 . .
C8 C7 H7D 108.9 . .
C7 C8 C7 111.8(11) . 2_756
C7 C8 H8A 109.3 . .
C7 C8 H8A 109.3 2_756 .
C7 C8 H8B 109.3 . .
C7 C8 H8B 109.3 2_756 .
H8A C8 H8B 107.9 . .
C1 C2 H2A 109.8 . .
C1 C2 H2B 109.8 . .
C1 C2 C3 109.6(8) . .
H2A C2 H2B 108.2 . .
C3 C2 H2A 109.8 . .
C3 C2 H2B 109.8 . .
C4 C3 C2 113.6(8) . .
C4 C3 H3A 108.8 . .
C4 C3 H3B 108.8 . .
C2 C3 H3A 108.8 . .
C2 C3 H3B 108.8 . .
H3A C3 H3B 107.7 . .
H8C O8 H8D 109.5 . .
H9A O9 H9B 109.4 . .

loop_
_geom_bond_atom_site_label_1
_geom_bond_atom_site_label_2
_geom_bond_distance
_geom_bond_site_symmetry_2
Gd1 O1 2.385(6) 5_666
Gd1 O1 2.649(6) .
Gd1 O2 2.426(7) .
Gd1 O5 2.465(6) .
Gd1 O7 2.381(6) .
Gd1 O3 2.541(6) 7_656
Gd1 O3 2.390(6) 3
Gd1 O6 2.426(7) .
Gd1 O4 2.460(6) 7_656
Gd1 C5 2.884(8) 7_656
Gd1 C1 2.920(9) .
Gd1 C6 2.822(9) .
O1 C1 1.278(10) .
O2 C1 1.249(11) .
O5 C6 1.273(11) .
O7 H7A 0.8572 .
O7 H7B 0.8574 .
O3 C5 1.255(10) .
O6 C6 1.257(11) .
O4 C5 1.261(10) .
C5 C4 1.495(12) .
C1 C2 1.491(12) .
C4 H4A 0.9700 .
C4 H4B 0.9700 .
C4 C3 1.504(14) .
C6 C7 1.516(12) .
C7 H7C 0.9700 .
C7 H7D 0.9700 .
C7 C8 1.513(11) .
C8 H8A 0.9700 .
C8 H8B 0.9700 .
C2 H2A 0.9700 .
C2 H2B 0.9700 .
C2 C3 1.541(13) .
C3 H3A 0.9700 .
C3 H3B 0.9700 .
O8 H8C 0.8489 .
O8 H8D 0.8503 .
O9 H9A 0.8496 .
O9 H9B 0.8512 .

loop_
_geom_hbond_atom_site_label_D
_geom_hbond_atom_site_label_H
_geom_hbond_atom_site_label_A
_geom_hbond_distance_DH
_geom_hbond_distance_HA
_geom_hbond_distance_DA
_geom_hbond_angle_DHA
_geom_hbond_site_symmetry_A
_geom_hbond_publ_flag
O7 H7B O5 0.86 1.95 2.694(9) 143.6 7_666 yes
O8 H8C O9 0.85 2.08 2.67(4) 125.3 . yes
O9 H9B O8 0.85 1.89 2.67(4) 151.3 . yes
